data_4119807
loop_
_publ_author_name
'Henning Arp'
'Christoph Marschner'
'Judith Baumgartner'
'Patrick Zark'
'Thomas M\"uller'

_publ_section_title
;
 Coordination Chemistry of Disilylated Stannylenes with Group 10 d10
 Transition Metals: Silastannene vs Stannylene Complexation
;
_journal_name_full 'Journal of the American Chemical Society'
_journal_page_first 7949
_journal_page_last 7959
_journal_paper_doi 10.1021/ja401548d
_journal_volume 135
_journal_year 2013
_chemical_formula_sum 'C44 H78 P2 Pd Si8 Sn'
_chemical_formula_weight 1118.81
_chemical_name_systematic
;
 ?
;
_space_group_IT_number 14
_symmetry_cell_setting monoclinic
_symmetry_space_group_name_Hall '-P 2yn'
_symmetry_space_group_name_H-M 'P 1 21/n 1'
_atom_sites_solution_hydrogens geom
_atom_sites_solution_primary direct
_atom_sites_solution_secondary difmap
_audit_creation_method SHELXL-97
_cell_angle_alpha 90.00
_cell_angle_beta 97.37(3)
_cell_angle_gamma 90.00
_cell_formula_units_Z 4
_cell_length_a 13.201(3)
_cell_length_b 21.731(4)
_cell_length_c 19.717(4)
_cell_measurement_reflns_used 19708
_cell_measurement_temperature 110(2)
_cell_measurement_theta_max 52.535
_cell_measurement_theta_min 4.549
_cell_volume 5610(2)
_computing_cell_refinement 'Bruker XSCANS'
_computing_data_collection 'Bruker XSCANS'
_computing_data_reduction 'Bruker SHELXTL'
_computing_molecular_graphics 'Bruker SHELXTL'
_computing_publication_material 'Bruker SHELXTL'
_computing_structure_refinement 'SHELXL-97 (Sheldrick, 1997)'
_computing_structure_solution 'SHELXS-97 (Sheldrick, 1990)'
_diffrn_ambient_temperature 110(2)
_diffrn_measured_fraction_theta_full 1.000
_diffrn_measured_fraction_theta_max 1.000
_diffrn_measurement_device_type 'SMART APEX'
_diffrn_measurement_method '\w scans'
_diffrn_radiation_monochromator graphite
_diffrn_radiation_source 'fine-focus sealed tube'
_diffrn_radiation_type MoK\a
_diffrn_radiation_wavelength 0.71073
_diffrn_reflns_av_R_equivalents 0.0396
_diffrn_reflns_av_sigmaI/netI 0.0345
_diffrn_reflns_limit_h_max 16
_diffrn_reflns_limit_h_min -16
_diffrn_reflns_limit_k_max 26
_diffrn_reflns_limit_k_min -26
_diffrn_reflns_limit_l_max 24
_diffrn_reflns_limit_l_min -24
_diffrn_reflns_number 43179
_diffrn_reflns_theta_full 26.00
_diffrn_reflns_theta_max 26.00
_diffrn_reflns_theta_min 1.40
_exptl_absorpt_coefficient_mu 1.021
_exptl_absorpt_correction_T_max 0.8455
_exptl_absorpt_correction_T_min 0.7771
_exptl_absorpt_correction_type multi-scan
_exptl_absorpt_process_details SADABS
_exptl_crystal_colour red
_exptl_crystal_density_diffrn 1.325
_exptl_crystal_description prism
_exptl_crystal_F_000 2320
_exptl_crystal_size_max 0.26
_exptl_crystal_size_mid 0.26
_exptl_crystal_size_min 0.17
_refine_diff_density_max 1.416
_refine_diff_density_min -0.613
_refine_diff_density_rms 0.099
_refine_ls_extinction_method none
_refine_ls_goodness_of_fit_ref 1.253
_refine_ls_hydrogen_treatment constr
_refine_ls_matrix_type full
_refine_ls_number_parameters 523
_refine_ls_number_reflns 11027
_refine_ls_number_restraints 0
_refine_ls_restrained_S_all 1.253
_refine_ls_R_factor_all 0.0539
_refine_ls_R_factor_gt 0.0493
_refine_ls_shift/su_max 0.001
_refine_ls_shift/su_mean 0.000
_refine_ls_structure_factor_coef Fsqd
_refine_ls_weighting_details 'calc w=1/[\s^2^(Fo^2^)+(0.0315P)^2^+11.8906P] where P=(Fo^2^+2Fc^2^)/3'
_refine_ls_weighting_scheme calc
_refine_ls_wR_factor_gt 0.1013
_refine_ls_wR_factor_ref 0.1033
_reflns_number_gt 10408
_reflns_number_total 11027
_reflns_threshold_expression >2sigma(I)
_cod_data_source_file ja401548d_si_001_6.cif
_cod_data_source_block 10_802j
_cod_original_cell_volume 5609.3(19)
_cod_database_code 4119807

loop_
_symmetry_equiv_pos_as_xyz
'x, y, z'
'-x+1/2, y+1/2, -z+1/2'
'-x, -y, -z'
'x-1/2, -y-1/2, z-1/2'

loop_
_atom_site_label
_atom_site_type_symbol
_atom_site_fract_x
_atom_site_fract_y
_atom_site_fract_z
_atom_site_U_iso_or_equiv
_atom_site_adp_type
_atom_site_occupancy
_atom_site_symmetry_multiplicity
_atom_site_calc_flag
_atom_site_refinement_flags
Sn1 Sn 0.49449(2) 0.189285(12) 0.743909(13) 0.01863(8) Uani 1 1 d .
Pd1 Pd 0.38941(2) 0.084037(13) 0.747652(15) 0.01693(8) Uani 1 1 d .
P1 P 0.49544(8) -0.00239(5) 0.75861(5) 0.0198(2) Uani 1 1 d .
P2 P 0.25598(8) 0.01624(5) 0.75143(5) 0.0196(2) Uani 1 1 d .
Si1 Si 0.30306(8) 0.18252(5) 0.73716(5) 0.0188(2) Uani 1 1 d .
Si2 Si 0.20207(9) 0.20744(5) 0.63446(6) 0.0228(2) Uani 1 1 d .
Si3 Si 0.22153(9) 0.22185(5) 0.82728(6) 0.0229(2) Uani 1 1 d .
Si4 Si 0.58330(9) 0.22122(5) 0.86335(6) 0.0252(3) Uani 1 1 d .
Si5 Si 0.58426(8) 0.22834(5) 0.64189(6) 0.0214(2) Uani 1 1 d .
Si6 Si 0.56672(10) 0.15770(6) 0.54939(7) 0.0300(3) Uani 1 1 d .
Si7 Si 0.76072(9) 0.23714(6) 0.67771(7) 0.0286(3) Uani 1 1 d .
Si8 Si 0.52806(9) 0.33022(5) 0.61562(6) 0.0215(2) Uani 1 1 d .
C1 C 0.2677(4) 0.1909(2) 0.5577(2) 0.0314(10) Uani 1 1 d .
H1A H 0.2366 0.2155 0.5189 0.047 Uiso 1 1 calc R
H1B H 0.2606 0.1471 0.5462 0.047 Uiso 1 1 calc R
H1C H 0.3403 0.2013 0.5677 0.047 Uiso 1 1 calc R
C2 C 0.1712(4) 0.2918(2) 0.6341(2) 0.0342(11) Uani 1 1 d .
H2A H 0.2346 0.3157 0.6380 0.051 Uiso 1 1 calc R
H2B H 0.1342 0.3014 0.6729 0.051 Uiso 1 1 calc R
H2C H 0.1285 0.3025 0.5913 0.051 Uiso 1 1 calc R
C3 C 0.0775(3) 0.1641(2) 0.6203(2) 0.0307(10) Uani 1 1 d .
H3A H 0.0403 0.1756 0.5758 0.046 Uiso 1 1 calc R
H3B H 0.0362 0.1745 0.6566 0.046 Uiso 1 1 calc R
H3C H 0.0912 0.1198 0.6211 0.046 Uiso 1 1 calc R
C4 C 0.2734(4) 0.2999(2) 0.8533(2) 0.0334(10) Uani 1 1 d .
H4A H 0.2351 0.3171 0.8882 0.050 Uiso 1 1 calc R
H4B H 0.2667 0.3271 0.8133 0.050 Uiso 1 1 calc R
H4C H 0.3457 0.2963 0.8719 0.050 Uiso 1 1 calc R
C5 C 0.0808(3) 0.2321(2) 0.7988(2) 0.0333(10) Uani 1 1 d .
H5A H 0.0500 0.1921 0.7858 0.050 Uiso 1 1 calc R
H5B H 0.0711 0.2599 0.7594 0.050 Uiso 1 1 calc R
H5C H 0.0482 0.2496 0.8363 0.050 Uiso 1 1 calc R
C6 C 0.2311(4) 0.1707(2) 0.9042(2) 0.0328(10) Uani 1 1 d .
H6A H 0.3015 0.1560 0.9150 0.049 Uiso 1 1 calc R
H6B H 0.1852 0.1354 0.8947 0.049 Uiso 1 1 calc R
H6C H 0.2116 0.1938 0.9432 0.049 Uiso 1 1 calc R
C7 C 0.7148(4) 0.1875(2) 0.8845(2) 0.0368(11) Uani 1 1 d .
H7A H 0.7400 0.1955 0.9326 0.055 Uiso 1 1 calc R
H7B H 0.7611 0.2063 0.8554 0.055 Uiso 1 1 calc R
H7C H 0.7119 0.1429 0.8765 0.055 Uiso 1 1 calc R
C8 C 0.5925(4) 0.3071(2) 0.8725(2) 0.0354(11) Uani 1 1 d .
H8A H 0.5245 0.3253 0.8612 0.053 Uiso 1 1 calc R
H8B H 0.6382 0.3232 0.8413 0.053 Uiso 1 1 calc R
H8C H 0.6196 0.3176 0.9196 0.053 Uiso 1 1 calc R
C9 C 0.5072(4) 0.1945(2) 0.9318(2) 0.0372(11) Uani 1 1 d .
H9A H 0.4891 0.1511 0.9243 0.056 Uiso 1 1 calc R
H9B H 0.4448 0.2191 0.9302 0.056 Uiso 1 1 calc R
H9C H 0.5480 0.1993 0.9766 0.056 Uiso 1 1 calc R
C10 C 0.5101(5) 0.1959(2) 0.4679(2) 0.0449(13) Uani 1 1 d .
H10A H 0.5131 0.1677 0.4295 0.067 Uiso 1 1 calc R
H10B H 0.5490 0.2333 0.4607 0.067 Uiso 1 1 calc R
H10C H 0.4388 0.2068 0.4710 0.067 Uiso 1 1 calc R
C11 C 0.6922(5) 0.1244(3) 0.5322(4) 0.071(2) Uani 1 1 d .
H11A H 0.7228 0.1013 0.5724 0.106 Uiso 1 1 calc R
H11B H 0.7382 0.1578 0.5226 0.106 Uiso 1 1 calc R
H11C H 0.6810 0.0968 0.4927 0.106 Uiso 1 1 calc R
C12 C 0.4880(4) 0.0896(2) 0.5670(2) 0.0365(11) Uani 1 1 d .
H12A H 0.4222 0.1036 0.5795 0.055 Uiso 1 1 calc R
H12B H 0.5241 0.0657 0.6048 0.055 Uiso 1 1 calc R
H12C H 0.4762 0.0638 0.5260 0.055 Uiso 1 1 calc R
C13 C 0.8122(4) 0.1617(2) 0.7136(3) 0.0398(12) Uani 1 1 d .
H13A H 0.8814 0.1677 0.7374 0.060 Uiso 1 1 calc R
H13B H 0.8142 0.1321 0.6763 0.060 Uiso 1 1 calc R
H13C H 0.7679 0.1459 0.7459 0.060 Uiso 1 1 calc R
C14 C 0.8321(3) 0.2583(2) 0.6043(3) 0.0381(12) Uani 1 1 d .
H14A H 0.7990 0.2938 0.5800 0.057 Uiso 1 1 calc R
H14B H 0.8316 0.2234 0.5729 0.057 Uiso 1 1 calc R
H14C H 0.9028 0.2689 0.6219 0.057 Uiso 1 1 calc R
C15 C 0.7918(4) 0.2986(2) 0.7439(3) 0.0395(12) Uani 1 1 d .
H15A H 0.7574 0.2895 0.7839 0.059 Uiso 1 1 calc R
H15B H 0.7685 0.3385 0.7247 0.059 Uiso 1 1 calc R
H15C H 0.8659 0.2999 0.7575 0.059 Uiso 1 1 calc R
C16 C 0.6293(4) 0.3791(2) 0.5838(3) 0.0344(11) Uani 1 1 d .
H16A H 0.6043 0.4214 0.5772 0.052 Uiso 1 1 calc R
H16B H 0.6458 0.3627 0.5403 0.052 Uiso 1 1 calc R
H16C H 0.6908 0.3788 0.6175 0.052 Uiso 1 1 calc R
C17 C 0.4949(4) 0.3675(2) 0.6956(2) 0.0325(10) Uani 1 1 d .
H17A H 0.5554 0.3682 0.7300 0.049 Uiso 1 1 calc R
H17B H 0.4404 0.3440 0.7131 0.049 Uiso 1 1 calc R
H17C H 0.4715 0.4097 0.6854 0.049 Uiso 1 1 calc R
C18 C 0.4148(4) 0.3358(2) 0.5482(2) 0.0359(11) Uani 1 1 d .
H18A H 0.3586 0.3112 0.5619 0.054 Uiso 1 1 calc R
H18B H 0.4332 0.3203 0.5048 0.054 Uiso 1 1 calc R
H18C H 0.3934 0.3789 0.5427 0.054 Uiso 1 1 calc R
C19 C 0.4077(3) -0.06813(18) 0.7374(2) 0.0238(9) Uani 1 1 d .
H19A H 0.3864 -0.0698 0.6874 0.029 Uiso 1 1 calc R
H19B H 0.4426 -0.1072 0.7517 0.029 Uiso 1 1 calc R
C20 C 0.3136(3) -0.05966(18) 0.7751(2) 0.0233(9) Uani 1 1 d .
H20A H 0.3340 -0.0617 0.8251 0.028 Uiso 1 1 calc R
H20B H 0.2633 -0.0928 0.7620 0.028 Uiso 1 1 calc R
C21 C 0.6052(3) -0.02166(18) 0.7141(2) 0.0233(9) Uani 1 1 d .
C22 C 0.5944(4) -0.0534(2) 0.6531(2) 0.0366(11) Uani 1 1 d .
H22 H 0.5284 -0.0666 0.6335 0.044 Uiso 1 1 calc R
C23 C 0.6785(4) -0.0665(2) 0.6198(3) 0.0394(12) Uani 1 1 d .
H23 H 0.6699 -0.0895 0.5785 0.047 Uiso 1 1 calc R
C24 C 0.7732(4) -0.0464(2) 0.6462(3) 0.0371(11) Uani 1 1 d .
H24 H 0.8304 -0.0546 0.6228 0.045 Uiso 1 1 calc R
C25 C 0.7857(4) -0.0142(3) 0.7067(3) 0.0473(13) Uani 1 1 d .
H25 H 0.8516 -0.0001 0.7252 0.057 Uiso 1 1 calc R
C26 C 0.7021(3) -0.0021(2) 0.7409(3) 0.0391(12) Uani 1 1 d .
H26 H 0.7114 0.0198 0.7829 0.047 Uiso 1 1 calc R
C27 C 0.5462(3) -0.01710(19) 0.8479(2) 0.0247(9) Uani 1 1 d .
C28 C 0.5728(4) 0.0326(2) 0.8900(2) 0.0406(12) Uani 1 1 d .
H28 H 0.5627 0.0731 0.8721 0.049 Uiso 1 1 calc R
C29 C 0.6140(5) 0.0249(3) 0.9576(3) 0.0583(17) Uani 1 1 d .
H29 H 0.6344 0.0596 0.9853 0.070 Uiso 1 1 calc R
C30 C 0.6251(4) -0.0336(2) 0.9843(3) 0.0465(13) Uani 1 1 d .
H30 H 0.6513 -0.0393 1.0310 0.056 Uiso 1 1 calc R
C31 C 0.5985(4) -0.0838(2) 0.9434(2) 0.0356(11) Uani 1 1 d .
H31 H 0.6063 -0.1241 0.9618 0.043 Uiso 1 1 calc R
C32 C 0.5605(3) -0.0754(2) 0.8757(2) 0.0285(10) Uani 1 1 d .
H32 H 0.5437 -0.1103 0.8475 0.034 Uiso 1 1 calc R
C33 C 0.1899(3) -0.00124(18) 0.6665(2) 0.0203(8) Uani 1 1 d .
C34 C 0.2340(3) 0.02074(19) 0.6110(2) 0.0263(9) Uani 1 1 d .
H34 H 0.2915 0.0473 0.6185 0.032 Uiso 1 1 calc R
C35 C 0.1952(3) 0.0043(2) 0.5447(2) 0.0306(10) Uani 1 1 d .
H35 H 0.2268 0.0191 0.5072 0.037 Uiso 1 1 calc R
C36 C 0.1112(3) -0.0334(2) 0.5333(2) 0.0316(10) Uani 1 1 d .
H36 H 0.0848 -0.0451 0.4881 0.038 Uiso 1 1 calc R
C37 C 0.0654(3) -0.0541(2) 0.5885(2) 0.0290(10) Uani 1 1 d .
H37 H 0.0060 -0.0791 0.5805 0.035 Uiso 1 1 calc R
C38 C 0.1043(3) -0.03918(19) 0.6548(2) 0.0243(9) Uani 1 1 d .
H38 H 0.0731 -0.0546 0.6921 0.029 Uiso 1 1 calc R
C39 C 0.1561(3) 0.02341(18) 0.8073(2) 0.0237(9) Uani 1 1 d .
C40 C 0.0660(3) 0.0548(2) 0.7860(2) 0.0275(9) Uani 1 1 d .
H40 H 0.0528 0.0697 0.7404 0.033 Uiso 1 1 calc R
C41 C -0.0050(4) 0.0646(2) 0.8311(2) 0.0351(11) Uani 1 1 d .
H41 H -0.0668 0.0856 0.8159 0.042 Uiso 1 1 calc R
C42 C 0.0130(4) 0.0441(2) 0.8979(2) 0.0361(11) Uani 1 1 d .
H42 H -0.0356 0.0512 0.9286 0.043 Uiso 1 1 calc R
C43 C 0.1024(4) 0.0132(2) 0.9194(2) 0.0322(10) Uani 1 1 d .
H43 H 0.1158 -0.0008 0.9653 0.039 Uiso 1 1 calc R
C44 C 0.1730(3) 0.00238(19) 0.8745(2) 0.0272(9) Uani 1 1 d .
H44 H 0.2338 -0.0197 0.8898 0.033 Uiso 1 1 calc R

loop_
_atom_site_aniso_label
_atom_site_aniso_U_11
_atom_site_aniso_U_22
_atom_site_aniso_U_33
_atom_site_aniso_U_23
_atom_site_aniso_U_13
_atom_site_aniso_U_12
Sn1 0.01833(14) 0.01890(14) 0.01816(14) 0.00121(10) 0.00037(10) -0.00209(10)
Pd1 0.01669(15) 0.01482(15) 0.01926(16) 0.00182(11) 0.00226(11) -0.00019(11)
P1 0.0201(5) 0.0163(5) 0.0227(5) 0.0000(4) 0.0016(4) 0.0001(4)
P2 0.0191(5) 0.0183(5) 0.0216(5) 0.0022(4) 0.0034(4) -0.0018(4)
Si1 0.0193(5) 0.0184(5) 0.0189(5) 0.0014(4) 0.0033(4) 0.0014(4)
Si2 0.0239(6) 0.0222(6) 0.0215(6) 0.0010(4) 0.0001(4) 0.0033(5)
Si3 0.0239(6) 0.0225(6) 0.0226(6) -0.0010(5) 0.0044(4) 0.0002(5)
Si4 0.0276(6) 0.0227(6) 0.0231(6) 0.0001(5) -0.0049(5) -0.0016(5)
Si5 0.0190(5) 0.0201(6) 0.0259(6) 0.0010(4) 0.0056(4) 0.0001(4)
Si6 0.0325(7) 0.0278(6) 0.0319(7) -0.0055(5) 0.0124(5) -0.0012(5)
Si7 0.0190(6) 0.0248(6) 0.0425(7) 0.0052(5) 0.0057(5) 0.0004(5)
Si8 0.0223(6) 0.0201(6) 0.0225(6) 0.0010(4) 0.0045(4) 0.0018(4)
C1 0.039(3) 0.033(2) 0.023(2) 0.0009(19) 0.0067(19) 0.000(2)
C2 0.040(3) 0.031(2) 0.031(2) 0.0044(19) 0.000(2) 0.007(2)
C3 0.022(2) 0.039(3) 0.030(2) -0.004(2) -0.0007(18) 0.0036(19)
C4 0.041(3) 0.023(2) 0.036(3) -0.0051(19) 0.005(2) 0.001(2)
C5 0.024(2) 0.043(3) 0.034(3) -0.008(2) 0.0072(19) 0.004(2)
C6 0.040(3) 0.035(3) 0.025(2) 0.0022(19) 0.0092(19) -0.007(2)
C7 0.037(3) 0.037(3) 0.034(3) 0.000(2) -0.009(2) 0.001(2)
C8 0.044(3) 0.024(2) 0.034(3) -0.0032(19) -0.010(2) -0.004(2)
C9 0.046(3) 0.042(3) 0.023(2) 0.005(2) 0.001(2) 0.002(2)
C10 0.078(4) 0.032(3) 0.026(3) -0.003(2) 0.013(2) -0.012(3)
C11 0.051(4) 0.078(5) 0.088(5) -0.041(4) 0.025(3) 0.005(3)
C12 0.052(3) 0.023(2) 0.035(3) 0.0011(19) 0.004(2) 0.000(2)
C13 0.025(2) 0.038(3) 0.056(3) 0.009(2) 0.002(2) 0.004(2)
C14 0.024(2) 0.035(3) 0.058(3) 0.008(2) 0.016(2) 0.001(2)
C15 0.036(3) 0.033(3) 0.048(3) 0.004(2) 0.002(2) -0.009(2)
C16 0.035(3) 0.026(2) 0.045(3) 0.010(2) 0.017(2) 0.004(2)
C17 0.043(3) 0.024(2) 0.031(2) 0.0014(18) 0.008(2) 0.011(2)
C18 0.041(3) 0.025(2) 0.039(3) 0.002(2) -0.005(2) 0.002(2)
C19 0.023(2) 0.018(2) 0.029(2) -0.0020(16) -0.0010(17) -0.0036(16)
C20 0.023(2) 0.019(2) 0.026(2) 0.0039(16) 0.0004(16) -0.0015(17)
C21 0.020(2) 0.0169(19) 0.033(2) 0.0044(17) 0.0054(17) 0.0056(16)
C22 0.031(3) 0.044(3) 0.035(3) -0.004(2) 0.004(2) 0.004(2)
C23 0.037(3) 0.044(3) 0.039(3) -0.005(2) 0.010(2) 0.007(2)
C24 0.036(3) 0.034(3) 0.045(3) 0.004(2) 0.018(2) 0.010(2)
C25 0.028(3) 0.051(3) 0.065(4) -0.009(3) 0.010(2) -0.005(2)
C26 0.026(2) 0.042(3) 0.049(3) -0.017(2) 0.004(2) -0.006(2)
C27 0.021(2) 0.025(2) 0.027(2) 0.0014(17) -0.0011(17) 0.0021(17)
C28 0.067(4) 0.019(2) 0.030(3) 0.0017(19) -0.013(2) 0.000(2)
C29 0.094(5) 0.036(3) 0.036(3) -0.005(2) -0.026(3) -0.001(3)
C30 0.064(4) 0.043(3) 0.028(3) 0.004(2) -0.013(2) 0.003(3)
C31 0.044(3) 0.029(2) 0.033(3) 0.007(2) 0.000(2) 0.004(2)
C32 0.035(2) 0.021(2) 0.028(2) -0.0002(18) 0.0015(19) 0.0038(18)
C33 0.0179(19) 0.021(2) 0.022(2) 0.0013(16) 0.0025(15) 0.0051(16)
C34 0.026(2) 0.023(2) 0.030(2) 0.0005(17) 0.0067(18) -0.0008(17)
C35 0.036(3) 0.032(2) 0.026(2) 0.0015(19) 0.0121(19) 0.002(2)
C36 0.035(3) 0.035(3) 0.024(2) -0.0027(19) -0.0003(19) 0.010(2)
C37 0.022(2) 0.033(2) 0.030(2) -0.0025(19) -0.0032(18) -0.0017(18)
C38 0.023(2) 0.025(2) 0.026(2) 0.0038(17) 0.0047(17) 0.0003(17)
C39 0.025(2) 0.018(2) 0.030(2) -0.0025(17) 0.0089(17) -0.0065(17)
C40 0.030(2) 0.027(2) 0.025(2) 0.0007(18) 0.0062(18) 0.0007(18)
C41 0.029(2) 0.039(3) 0.039(3) -0.001(2) 0.012(2) 0.002(2)
C42 0.046(3) 0.031(2) 0.037(3) -0.005(2) 0.025(2) -0.008(2)
C43 0.048(3) 0.027(2) 0.023(2) -0.0012(18) 0.012(2) -0.008(2)
C44 0.034(2) 0.022(2) 0.026(2) -0.0002(17) 0.0021(18) -0.0058(18)

loop_
_atom_type_symbol
_atom_type_description
_atom_type_scat_dispersion_real
_atom_type_scat_dispersion_imag
_atom_type_scat_source
C C 0.0033 0.0016 'International Tables Vol C Tables 4.2.6.8 and 6.1.1.4'
H H 0.0000 0.0000 'International Tables Vol C Tables 4.2.6.8 and 6.1.1.4'
Si Si 0.0817 0.0704 'International Tables Vol C Tables 4.2.6.8 and 6.1.1.4'
P P 0.1023 0.0942 'International Tables Vol C Tables 4.2.6.8 and 6.1.1.4'
Pd Pd -0.9988 1.0072 'International Tables Vol C Tables 4.2.6.8 and 6.1.1.4'
Sn Sn -0.6537 1.4246 'International Tables Vol C Tables 4.2.6.8 and 6.1.1.4'

loop_
_geom_angle_atom_site_label_1
_geom_angle_atom_site_label_2
_geom_angle_atom_site_label_3
_geom_angle
Si1 Sn1 Si4 113.47(5)
Si1 Sn1 Si5 122.09(4)
Si4 Sn1 Si5 114.69(4)
Si1 Sn1 Pd1 55.41(3)
Si4 Sn1 Pd1 112.30(3)
Si5 Sn1 Pd1 125.99(3)
P2 Pd1 P1 86.24(4)
P2 Pd1 Si1 102.38(4)
P1 Pd1 Si1 171.36(4)
P2 Pd1 Sn1 161.17(3)
P1 Pd1 Sn1 112.49(3)
Si1 Pd1 Sn1 58.88(3)
C27 P1 C21 101.90(19)
C27 P1 C19 102.93(19)
C21 P1 C19 103.02(19)
C27 P1 Pd1 111.76(14)
C21 P1 Pd1 129.73(13)
C19 P1 Pd1 104.42(14)
C33 P2 C39 105.85(19)
C33 P2 C20 100.26(18)
C39 P2 C20 103.22(19)
C33 P2 Pd1 112.37(13)
C39 P2 Pd1 125.29(13)
C20 P2 Pd1 106.67(13)
Si2 Si1 Si3 107.72(6)
Si2 Si1 Pd1 119.22(5)
Si3 Si1 Pd1 120.83(5)
Si2 Si1 Sn1 119.25(6)
Si3 Si1 Sn1 119.48(6)
Pd1 Si1 Sn1 65.71(3)
C1 Si2 C2 107.9(2)
C1 Si2 C3 105.6(2)
C2 Si2 C3 107.6(2)
C1 Si2 Si1 112.55(15)
C2 Si2 Si1 109.17(15)
C3 Si2 Si1 113.71(15)
C6 Si3 C4 109.4(2)
C6 Si3 C5 105.9(2)
C4 Si3 C5 106.6(2)
C6 Si3 Si1 113.97(16)
C4 Si3 Si1 110.39(16)
C5 Si3 Si1 110.28(15)
C9 Si4 C8 105.9(2)
C9 Si4 C7 106.5(2)
C8 Si4 C7 108.6(2)
C9 Si4 Sn1 110.49(16)
C8 Si4 Sn1 111.71(15)
C7 Si4 Sn1 113.25(16)
Si7 Si5 Si8 105.04(6)
Si7 Si5 Si6 106.17(6)
Si8 Si5 Si6 116.06(6)
Si7 Si5 Sn1 109.00(6)
Si8 Si5 Sn1 108.21(5)
Si6 Si5 Sn1 111.95(5)
C12 Si6 C11 104.7(3)
C12 Si6 C10 109.9(2)
C11 Si6 C10 106.2(3)
C12 Si6 Si5 111.80(16)
C11 Si6 Si5 112.7(2)
C10 Si6 Si5 111.12(16)
C15 Si7 C13 108.9(2)
C15 Si7 C14 105.9(2)
C13 Si7 C14 108.1(2)
C15 Si7 Si5 112.75(17)
C13 Si7 Si5 109.78(16)
C14 Si7 Si5 111.26(17)
C17 Si8 C18 108.5(2)
C17 Si8 C16 106.8(2)
C18 Si8 C16 105.3(2)
C17 Si8 Si5 108.65(15)
C18 Si8 Si5 114.50(15)
C16 Si8 Si5 112.65(15)
C20 C19 P1 108.6(3)
C19 C20 P2 108.4(3)
C22 C21 C26 118.3(4)
C22 C21 P1 122.1(3)
C26 C21 P1 119.6(3)
C21 C22 C23 121.0(5)
C24 C23 C22 120.3(5)
C23 C24 C25 119.7(5)
C24 C25 C26 120.2(5)
C21 C26 C25 120.5(5)
C28 C27 C32 117.9(4)
C28 C27 P1 118.4(3)
C32 C27 P1 123.7(3)
C27 C28 C29 121.5(4)
C30 C29 C28 119.3(5)
C29 C30 C31 120.1(5)
C30 C31 C32 119.9(4)
C31 C32 C27 121.3(4)
C34 C33 C38 119.1(4)
C34 C33 P2 116.8(3)
C38 C33 P2 123.8(3)
C35 C34 C33 120.8(4)
C36 C35 C34 120.0(4)
C35 C36 C37 119.4(4)
C38 C37 C36 121.3(4)
C37 C38 C33 119.4(4)
C40 C39 C44 118.4(4)
C40 C39 P2 121.0(3)
C44 C39 P2 120.3(3)
C41 C40 C39 120.2(4)
C42 C41 C40 121.0(4)
C43 C42 C41 119.1(4)
C42 C43 C44 120.5(4)
C43 C44 C39 120.9(4)

loop_
_geom_bond_atom_site_label_1
_geom_bond_atom_site_label_2
_geom_bond_distance
Sn1 Si1 2.5177(12)
Sn1 Si4 2.5872(13)
Sn1 Si5 2.6042(13)
Sn1 Pd1 2.6808(6)
Pd1 P2 2.3048(11)
Pd1 P1 2.3357(11)
Pd1 Si1 2.4211(12)
P1 C27 1.830(4)
P1 C21 1.837(4)
P1 C19 1.853(4)
P2 C33 1.826(4)
P2 C39 1.830(4)
P2 C20 1.851(4)
Si1 Si2 2.3406(17)
Si1 Si3 2.3530(16)
Si2 C1 1.874(4)
Si2 C2 1.879(5)
Si2 C3 1.884(4)
Si3 C6 1.872(4)
Si3 C4 1.877(4)
Si3 C5 1.883(4)
Si4 C9 1.875(5)
Si4 C8 1.877(4)
Si4 C7 1.881(5)
Si5 Si7 2.3536(17)
Si5 Si8 2.3710(16)
Si5 Si6 2.3723(17)
Si6 C12 1.867(5)
Si6 C11 1.877(6)
Si6 C10 1.876(5)
Si7 C15 1.875(5)
Si7 C13 1.878(5)
Si7 C14 1.883(5)
Si8 C17 1.873(4)
Si8 C18 1.873(5)
Si8 C16 1.877(4)
C19 C20 1.538(6)
C21 C22 1.378(6)
C21 C26 1.387(6)
C22 C23 1.389(6)
C23 C24 1.363(7)
C24 C25 1.376(7)
C25 C26 1.389(7)
C27 C28 1.380(6)
C27 C32 1.383(6)
C28 C29 1.384(7)
C29 C30 1.375(7)
C30 C31 1.376(7)
C31 C32 1.376(6)
C33 C34 1.389(6)
C33 C38 1.393(6)
C34 C35 1.388(6)
C35 C36 1.373(6)
C36 C37 1.386(6)
C37 C38 1.382(6)
C39 C40 1.389(6)
C39 C44 1.393(6)
C40 C41 1.389(6)
C41 C42 1.381(7)
C42 C43 1.376(7)
C43 C44 1.385(6)

loop_
_geom_torsion_atom_site_label_1
_geom_torsion_atom_site_label_2
_geom_torsion_atom_site_label_3
_geom_torsion_atom_site_label_4
_geom_torsion
Si1 Sn1 Pd1 P2 -5.83(9)
Si4 Sn1 Pd1 P2 98.07(10)
Si5 Sn1 Pd1 P2 -113.09(10)
Si1 Sn1 Pd1 P1 -179.68(4)
Si4 Sn1 Pd1 P1 -75.79(5)
Si5 Sn1 Pd1 P1 73.05(5)
Si4 Sn1 Pd1 Si1 103.90(5)
Si5 Sn1 Pd1 Si1 -107.26(5)
P2 Pd1 P1 C27 -94.26(15)
Si1 Pd1 P1 C27 81.9(3)
Sn1 Pd1 P1 C27 83.76(15)
P2 Pd1 P1 C21 137.39(19)
Si1 Pd1 P1 C21 -46.4(3)
Sn1 Pd1 P1 C21 -44.59(19)
P2 Pd1 P1 C19 16.32(14)
Si1 Pd1 P1 C19 -167.5(3)
Sn1 Pd1 P1 C19 -165.67(14)
P1 Pd1 P2 C33 -99.53(14)
Si1 Pd1 P2 C33 81.06(14)
Sn1 Pd1 P2 C33 86.17(16)
P1 Pd1 P2 C39 129.69(18)
Si1 Pd1 P2 C39 -49.73(18)
Sn1 Pd1 P2 C39 -44.6(2)
P1 Pd1 P2 C20 9.40(14)
Si1 Pd1 P2 C20 -170.02(14)
Sn1 Pd1 P2 C20 -164.91(15)
P2 Pd1 Si1 Si2 -70.71(7)
P1 Pd1 Si1 Si2 113.2(2)
Sn1 Pd1 Si1 Si2 111.22(7)
P2 Pd1 Si1 Si3 67.02(7)
P1 Pd1 Si1 Si3 -109.1(2)
Sn1 Pd1 Si1 Si3 -111.06(7)
P2 Pd1 Si1 Sn1 178.08(3)
P1 Pd1 Si1 Sn1 2.0(3)
Si4 Sn1 Si1 Si2 147.12(6)
Si5 Sn1 Si1 Si2 3.04(7)
Pd1 Sn1 Si1 Si2 -111.16(6)
Si4 Sn1 Si1 Si3 11.29(7)
Si5 Sn1 Si1 Si3 -132.79(6)
Pd1 Sn1 Si1 Si3 113.01(6)
Si4 Sn1 Si1 Pd1 -101.71(4)
Si5 Sn1 Si1 Pd1 114.21(4)
Si3 Si1 Si2 C1 170.33(16)
Pd1 Si1 Si2 C1 -47.00(17)
Sn1 Si1 Si2 C1 29.88(17)
Si3 Si1 Si2 C2 50.53(18)
Pd1 Si1 Si2 C2 -166.80(17)
Sn1 Si1 Si2 C2 -89.92(17)
Si3 Si1 Si2 C3 -69.61(17)
Pd1 Si1 Si2 C3 73.06(17)
Sn1 Si1 Si2 C3 149.95(16)
Si2 Si1 Si3 C6 142.06(17)
Pd1 Si1 Si3 C6 0.11(18)
Sn1 Si1 Si3 C6 -77.60(18)
Si2 Si1 Si3 C4 -94.41(17)
Pd1 Si1 Si3 C4 123.64(17)
Sn1 Si1 Si3 C4 45.93(17)
Si2 Si1 Si3 C5 23.17(18)
Pd1 Si1 Si3 C5 -118.78(18)
Sn1 Si1 Si3 C5 163.51(17)
Si1 Sn1 Si4 C9 29.71(18)
Si5 Sn1 Si4 C9 176.55(17)
Pd1 Sn1 Si4 C9 -30.89(17)
Si1 Sn1 Si4 C8 -87.85(19)
Si5 Sn1 Si4 C8 58.99(19)
Pd1 Sn1 Si4 C8 -148.45(18)
Si1 Sn1 Si4 C7 149.08(18)
Si5 Sn1 Si4 C7 -64.08(18)
Pd1 Sn1 Si4 C7 88.48(18)
Si1 Sn1 Si5 Si7 173.36(5)
Si4 Sn1 Si5 Si7 29.67(7)
Pd1 Sn1 Si5 Si7 -118.53(5)
Si1 Sn1 Si5 Si8 59.64(6)
Si4 Sn1 Si5 Si8 -84.05(6)
Pd1 Sn1 Si5 Si8 127.75(5)
Si1 Sn1 Si5 Si6 -69.49(7)
Si4 Sn1 Si5 Si6 146.82(5)
Pd1 Sn1 Si5 Si6 -1.38(7)
Si7 Si5 Si6 C12 120.94(18)
Si8 Si5 Si6 C12 -122.79(18)
Sn1 Si5 Si6 C12 2.10(19)
Si7 Si5 Si6 C11 3.3(3)
Si8 Si5 Si6 C11 119.6(3)
Sn1 Si5 Si6 C11 -115.5(3)
Si7 Si5 Si6 C10 -115.8(2)
Si8 Si5 Si6 C10 0.4(2)
Sn1 Si5 Si6 C10 125.3(2)
Si8 Si5 Si7 C15 49.45(18)
Si6 Si5 Si7 C15 172.92(18)
Sn1 Si5 Si7 C15 -66.32(18)
Si8 Si5 Si7 C13 171.02(19)
Si6 Si5 Si7 C13 -65.5(2)
Sn1 Si5 Si7 C13 55.25(19)
Si8 Si5 Si7 C14 -69.36(18)
Si6 Si5 Si7 C14 54.11(18)
Sn1 Si5 Si7 C14 174.87(17)
Si7 Si5 Si8 C17 -87.40(18)
Si6 Si5 Si8 C17 155.70(17)
Sn1 Si5 Si8 C17 28.92(18)
Si7 Si5 Si8 C18 151.10(19)
Si6 Si5 Si8 C18 34.2(2)
Sn1 Si5 Si8 C18 -92.58(19)
Si7 Si5 Si8 C16 30.79(19)
Si6 Si5 Si8 C16 -86.11(19)
Sn1 Si5 Si8 C16 147.10(18)
C27 P1 C19 C20 71.3(3)
C21 P1 C19 C20 177.0(3)
Pd1 P1 C19 C20 -45.6(3)
P1 C19 C20 P2 55.7(3)
C33 P2 C20 C19 77.4(3)
C39 P2 C20 C19 -173.5(3)
Pd1 P2 C20 C19 -39.9(3)
C27 P1 C21 C22 139.1(4)
C19 P1 C21 C22 32.6(4)
Pd1 P1 C21 C22 -89.0(4)
C27 P1 C21 C26 -43.1(4)
C19 P1 C21 C26 -149.6(4)
Pd1 P1 C21 C26 88.8(4)
C26 C21 C22 C23 1.1(7)
P1 C21 C22 C23 178.9(4)
C21 C22 C23 C24 -1.9(8)
C22 C23 C24 C25 1.4(8)
C23 C24 C25 C26 -0.1(8)
C22 C21 C26 C25 0.2(7)
P1 C21 C26 C25 -177.6(4)
C24 C25 C26 C21 -0.8(8)
C21 P1 C27 C28 104.3(4)
C19 P1 C27 C28 -149.2(4)
Pd1 P1 C27 C28 -37.7(4)
C21 P1 C27 C32 -75.1(4)
C19 P1 C27 C32 31.4(4)
Pd1 P1 C27 C32 143.0(3)
C32 C27 C28 C29 1.0(8)
P1 C27 C28 C29 -178.4(5)
C27 C28 C29 C30 -2.5(10)
C28 C29 C30 C31 2.0(10)
C29 C30 C31 C32 -0.1(9)
C30 C31 C32 C27 -1.4(8)
C28 C27 C32 C31 1.0(7)
P1 C27 C32 C31 -179.7(4)
C39 P2 C33 C34 148.2(3)
C20 P2 C33 C34 -104.8(3)
Pd1 P2 C33 C34 8.1(3)
C39 P2 C33 C38 -37.6(4)
C20 P2 C33 C38 69.5(4)
Pd1 P2 C33 C38 -177.6(3)
C38 C33 C34 C35 -1.4(6)
P2 C33 C34 C35 173.2(3)
C33 C34 C35 C36 1.0(7)
C34 C35 C36 C37 0.6(7)
C35 C36 C37 C38 -2.0(7)
C36 C37 C38 C33 1.7(6)
C34 C33 C38 C37 0.0(6)
P2 C33 C38 C37 -174.1(3)
C33 P2 C39 C40 -42.7(4)
C20 P2 C39 C40 -147.6(3)
Pd1 P2 C39 C40 90.6(4)
C33 P2 C39 C44 143.3(3)
C20 P2 C39 C44 38.4(4)
Pd1 P2 C39 C44 -83.4(3)
C44 C39 C40 C41 -0.1(6)
P2 C39 C40 C41 -174.2(3)
C39 C40 C41 C42 0.8(7)
C40 C41 C42 C43 -0.5(7)
C41 C42 C43 C44 -0.5(7)
C42 C43 C44 C39 1.2(7)
C40 C39 C44 C43 -0.9(6)
P2 C39 C44 C43 173.3(3)
